data_7012015
loop_
_publ_author_name
'Avent, Anthony G.'
'Eaborn, Colin'
'Gorrell, Ian B.'
'Hitchcock, Peter B.'
'Smith, J. David'

_publ_section_title
;
 A crowded lithium diaryloxo{tris(trimethylsilyl)methyl}aluminate and a
 bis(triarylsiloxo){tris(trimethylsilyl)methyl}alane
;
_journal_issue 21
_journal_name_full 'Journal of the Chemical Society, Dalton Transactions'
_journal_page_first 3971
_journal_paper_doi 10.1039/b206770f
_journal_year 2002
_chemical_formula_sum 'C38 H70 Al Li O3 Si3'
_chemical_formula_weight 693.13
_chemical_name_common '[{(Me3Si)3C}AL(H)(OC6H3iPr2)2Li(thf)]'
_space_group_IT_number 61
_symmetry_cell_setting orthorhombic
_symmetry_space_group_name_Hall '-P 2ac 2ab'
_symmetry_space_group_name_H-M 'P b c a'
_atom_sites_solution_hydrogens geom
_atom_sites_solution_primary direct
_atom_sites_solution_secondary difmap
_audit_creation_method SHELXL-97
_cell_angle_alpha 90.00
_cell_angle_beta 90.00
_cell_angle_gamma 90.00
_cell_formula_units_Z 8
_cell_length_a 19.071(4)
_cell_length_b 20.379(8)
_cell_length_c 22.142(6)
_cell_measurement_reflns_used 25
_cell_measurement_temperature 173(2)
_cell_measurement_theta_max 10
_cell_measurement_theta_min 7
_cell_volume 8605(4)
_computing_cell_refinement 'Enraf-Nonius CAD4'
_computing_data_collection 'Enraf-Nonius CAD4'
_computing_molecular_graphics 'CAMERON (Watkin and Pearce,1993)'
_computing_publication_material SHELXL-93
_computing_structure_refinement 'SHELXL-97 (Sheldrick, 1997)'
_computing_structure_solution 'SHELXS-97 (Sheldrick, 1990)'
_diffrn_ambient_temperature 173(2)
_diffrn_measured_fraction_theta_full 1.000
_diffrn_measured_fraction_theta_max 1.000
_diffrn_measurement_method \w--2\q
_diffrn_radiation_monochromator graphite
_diffrn_radiation_source 'fine-focus sealed tube'
_diffrn_radiation_type MoK\a
_diffrn_radiation_wavelength 0.71073
_diffrn_reflns_av_R_equivalents 0.0000
_diffrn_reflns_av_sigmaI/netI 0.0928
_diffrn_reflns_limit_h_max 20
_diffrn_reflns_limit_h_min 0
_diffrn_reflns_limit_k_max 22
_diffrn_reflns_limit_k_min 0
_diffrn_reflns_limit_l_max 24
_diffrn_reflns_limit_l_min 0
_diffrn_reflns_number 5963
_diffrn_reflns_theta_full 22.98
_diffrn_reflns_theta_max 22.98
_diffrn_reflns_theta_min 2.00
_diffrn_standards_decay_% 0
_diffrn_standards_interval_time 120
_diffrn_standards_number 2
_exptl_absorpt_coefficient_mu 0.162
_exptl_absorpt_correction_type none
_exptl_crystal_density_diffrn 1.070
_exptl_crystal_density_method 'not measured'
_exptl_crystal_description block
_exptl_crystal_F_000 3040
_exptl_crystal_size_max 0.20
_exptl_crystal_size_mid 0.20
_exptl_crystal_size_min 0.10
_refine_diff_density_max 0.877
_refine_diff_density_min -0.312
_refine_diff_density_rms 0.069
_refine_ls_extinction_method none
_refine_ls_goodness_of_fit_ref 1.050
_refine_ls_hydrogen_treatment mixed
_refine_ls_matrix_type full
_refine_ls_number_parameters 443
_refine_ls_number_reflns 5963
_refine_ls_number_restraints 1
_refine_ls_restrained_S_all 1.050
_refine_ls_R_factor_all 0.1380
_refine_ls_R_factor_gt 0.0813
_refine_ls_shift/su_max 0.001
_refine_ls_shift/su_mean 0.000
_refine_ls_structure_factor_coef Fsqd
_refine_ls_weighting_details 'calc w=1/[\s^2^(Fo^2^)+(0.1131P)^2^+10.9539P] where P=(Fo^2^+2Fc^2^)/3'
_refine_ls_weighting_scheme calc
_refine_ls_wR_factor_gt 0.2071
_refine_ls_wR_factor_ref 0.2436
_reflns_number_gt 3586
_reflns_number_total 5963
_reflns_threshold_expression >2sigma(I)
_cod_data_source_file b206770f.txt
_cod_data_source_block jan199
_cod_original_sg_symbol_H-M Pbca
_cod_database_code 7012015

loop_
_symmetry_equiv_pos_as_xyz
'x, y, z'
'x+1/2, -y+1/2, -z'
'-x, y+1/2, -z+1/2'
'-x+1/2, -y, z+1/2'
'-x, -y, -z'
'-x-1/2, y-1/2, z'
'x, -y-1/2, z-1/2'
'x-1/2, y, -z-1/2'

loop_
_atom_site_label
_atom_site_type_symbol
_atom_site_fract_x
_atom_site_fract_y
_atom_site_fract_z
_atom_site_U_iso_or_equiv
_atom_site_adp_type
_atom_site_occupancy
_atom_site_symmetry_multiplicity
_atom_site_calc_flag
_atom_site_refinement_flags
_atom_site_disorder_assembly
_atom_site_disorder_group
Al Al 0.90931(11) 0.20456(9) 0.62284(9) 0.0342(6) Uani 0.824(3) 1 d P . .
H1 H 0.9781 0.2271 0.6027 0.040(18) Uiso 0.824(3) 1 d P . .
Al1A Al 0.8549(4) 0.1885(3) 0.6405(3) 0.014(2) Uiso 0.176(3) 1 d P A .
C1 C 0.9213(3) 0.1363(3) 0.6872(2) 0.0385(15) Uani 1 1 d . A .
O1 O 0.85840(18) 0.27733(15) 0.63651(14) 0.0310(9) Uani 1 1 d . A 1
O2 O 0.85500(18) 0.18915(16) 0.55723(14) 0.0315(9) Uani 1 1 d . A 1
O3 O 0.7802(2) 0.3375(2) 0.51025(17) 0.0565(12) Uani 1 1 d . A 1
C2 C 0.8548(3) 0.0166(3) 0.6200(3) 0.0336(16) Uani 0.824(3) 1 d P A 1
H2C H 0.8335 0.0458 0.5900 0.050 Uiso 0.824(3) 1 calc PR A 1
H2B H 0.8218 0.0095 0.6533 0.050 Uiso 0.824(3) 1 calc PR A 1
H2A H 0.8660 -0.0256 0.6010 0.050 Uiso 0.824(3) 1 calc PR A 1
C3 C 0.9785(4) -0.0081(3) 0.7013(3) 0.046(2) Uani 0.824(3) 1 d P A 1
H3C H 0.9480 -0.0154 0.7363 0.068 Uiso 0.824(3) 1 calc PR A 1
H3B H 1.0243 0.0078 0.7150 0.068 Uiso 0.824(3) 1 calc PR A 1
H3A H 0.9846 -0.0494 0.6792 0.068 Uiso 0.824(3) 1 calc PR A 1
C4 C 0.9951(3) 0.0608(3) 0.5811(3) 0.0323(16) Uani 0.824(3) 1 d P A 1
H4C H 1.0407 0.0791 0.5926 0.048 Uiso 0.824(3) 1 calc PR A 1
H4B H 0.9729 0.0893 0.5510 0.048 Uiso 0.824(3) 1 calc PR A 1
H4A H 1.0019 0.0169 0.5638 0.048 Uiso 0.824(3) 1 calc PR A 1
C5 C 0.9984(4) 0.2547(3) 0.7474(3) 0.0422(18) Uani 0.824(3) 1 d P A 1
H5C H 1.0016 0.2788 0.7092 0.063 Uiso 0.824(3) 1 calc PR A 1
H5B H 1.0388 0.2655 0.7729 0.063 Uiso 0.824(3) 1 calc PR A 1
H5A H 0.9551 0.2670 0.7684 0.063 Uiso 0.824(3) 1 calc PR A 1
C6 C 1.0068(5) 0.1222(4) 0.8084(3) 0.067(3) Uani 0.824(3) 1 d P A 1
H6C H 1.0452 0.1424 0.8312 0.101 Uiso 0.824(3) 1 calc PR A 1
H6B H 1.0168 0.0756 0.8021 0.101 Uiso 0.824(3) 1 calc PR A 1
H6A H 0.9630 0.1269 0.8311 0.101 Uiso 0.824(3) 1 calc PR A 1
C7 C 1.0841(4) 0.1487(4) 0.6941(4) 0.070(3) Uani 0.824(3) 1 d P A 1
H7C H 1.1223 0.1641 0.7201 0.105 Uiso 0.824(3) 1 calc PR A 1
H7B H 1.0859 0.1721 0.6554 0.105 Uiso 0.824(3) 1 calc PR A 1
H7A H 1.0893 0.1015 0.6870 0.105 Uiso 0.824(3) 1 calc PR A 1
C8 C 0.8400(4) 0.1987(4) 0.7962(3) 0.047(2) Uani 0.824(3) 1 d P A 1
H8C H 0.8792 0.1937 0.8245 0.071 Uiso 0.824(3) 1 calc PR A 1
H8B H 0.7957 0.1981 0.8186 0.071 Uiso 0.824(3) 1 calc PR A 1
H8A H 0.8445 0.2406 0.7747 0.071 Uiso 0.824(3) 1 calc PR A 1
C9 C 0.8351(5) 0.0528(4) 0.7820(3) 0.061(2) Uani 0.824(3) 1 d P A 1
H9C H 0.7908 0.0518 0.8043 0.091 Uiso 0.824(3) 1 calc PR A 1
H9B H 0.8743 0.0500 0.8106 0.091 Uiso 0.824(3) 1 calc PR A 1
H9A H 0.8370 0.0155 0.7541 0.091 Uiso 0.824(3) 1 calc PR A 1
C10 C 0.7565(4) 0.1303(4) 0.6978(4) 0.053(2) Uani 0.824(3) 1 d P A 1
H10C H 0.7175 0.1289 0.7266 0.079 Uiso 0.824(3) 1 calc PR A 1
H10B H 0.7538 0.0922 0.6709 0.079 Uiso 0.824(3) 1 calc PR A 1
H10A H 0.7535 0.1707 0.6739 0.079 Uiso 0.824(3) 1 calc PR A 1
C11 C 0.8551(3) 0.3394(2) 0.6597(2) 0.0309(13) Uani 1 1 d . A 1
C12 C 0.7985(3) 0.3561(3) 0.6977(2) 0.0349(14) Uani 1 1 d . A 1
C13 C 0.7946(3) 0.4199(3) 0.7197(3) 0.0442(15) Uani 1 1 d . A 1
H13 H 0.7571 0.4315 0.7458 0.053 Uiso 1 1 calc R A 1
C14 C 0.8437(4) 0.4666(3) 0.7045(3) 0.0531(17) Uani 1 1 d . A 1
H14 H 0.8403 0.5098 0.7204 0.064 Uiso 1 1 calc R A 1
C15 C 0.8975(3) 0.4503(3) 0.6662(3) 0.0476(16) Uani 1 1 d . A 1
H15 H 0.9310 0.4828 0.6554 0.057 Uiso 1 1 calc R A 1
C16 C 0.9044(3) 0.3873(3) 0.6427(2) 0.0373(14) Uani 1 1 d . A 1
C17 C 0.7408(3) 0.3075(3) 0.7129(2) 0.0417(15) Uani 1 1 d . A 1
H17 H 0.7627 0.2629 0.7135 0.050 Uiso 1 1 calc R A 1
C18 C 0.7072(4) 0.3182(3) 0.7748(3) 0.064(2) Uani 1 1 d . A 1
H18C H 0.6727 0.2836 0.7824 0.095 Uiso 1 1 calc R A 1
H18B H 0.6839 0.3611 0.7756 0.095 Uiso 1 1 calc R A 1
H18A H 0.7436 0.3169 0.8061 0.095 Uiso 1 1 calc R A 1
C19 C 0.6846(3) 0.3067(3) 0.6636(3) 0.0598(19) Uani 1 1 d . A 1
H19C H 0.6601 0.3490 0.6630 0.090 Uiso 1 1 calc R A 1
H19B H 0.6509 0.2716 0.6719 0.090 Uiso 1 1 calc R A 1
H19A H 0.7067 0.2991 0.6243 0.090 Uiso 1 1 calc R A 1
C20 C 0.9637(3) 0.3748(3) 0.5982(3) 0.0512(17) Uani 1 1 d . A 1
H20 H 0.9626 0.3272 0.5871 0.061 Uiso 1 1 calc R A 1
C21 C 1.0355(4) 0.3893(4) 0.6261(4) 0.078(2) Uani 1 1 d . A 1
H21C H 1.0424 0.3616 0.6617 0.118 Uiso 1 1 calc R A 1
H21B H 1.0378 0.4356 0.6379 0.118 Uiso 1 1 calc R A 1
H21A H 1.0723 0.3800 0.5964 0.118 Uiso 1 1 calc R A 1
C22 C 0.9541(4) 0.4142(3) 0.5405(3) 0.066(2) Uani 1 1 d . A 1
H22C H 0.9535 0.4611 0.5502 0.099 Uiso 1 1 calc R A 1
H22B H 0.9097 0.4020 0.5214 0.099 Uiso 1 1 calc R A 1
H22A H 0.9929 0.4050 0.5128 0.099 Uiso 1 1 calc R A 1
C23 C 0.8422(3) 0.1553(2) 0.5042(2) 0.0336(13) Uani 1 1 d . A 1
C24 C 0.7756(3) 0.1297(3) 0.4937(2) 0.0396(15) Uani 1 1 d . A 1
C25 C 0.7639(4) 0.0972(3) 0.4394(3) 0.0549(19) Uani 1 1 d . A 1
H25 H 0.7188 0.0795 0.4314 0.066 Uiso 1 1 calc R A 1
C26 C 0.8160(5) 0.0901(3) 0.3970(3) 0.068(2) Uani 1 1 d . A 1
H26 H 0.8074 0.0664 0.3608 0.081 Uiso 1 1 calc R A 1
C27 C 0.8801(4) 0.1174(3) 0.4072(3) 0.0562(18) Uani 1 1 d . A 1
H27 H 0.9155 0.1137 0.3772 0.067 Uiso 1 1 calc R A 1
C28 C 0.8950(3) 0.1507(3) 0.4606(2) 0.0390(14) Uani 1 1 d . A 1
C29 C 0.7162(3) 0.1391(3) 0.5380(3) 0.0515(17) Uani 1 1 d . A 1
H29 H 0.7375 0.1532 0.5772 0.062 Uiso 1 1 calc R A 1
C30 C 0.6668(4) 0.1939(3) 0.5177(4) 0.073(2) Uani 1 1 d . A 1
H30C H 0.6466 0.1826 0.4783 0.109 Uiso 1 1 calc R A 1
H30B H 0.6930 0.2351 0.5144 0.109 Uiso 1 1 calc R A 1
H30A H 0.6291 0.1990 0.5474 0.109 Uiso 1 1 calc R A 1
C31 C 0.6733(4) 0.0774(3) 0.5506(4) 0.069(2) Uani 1 1 d . A 1
H31C H 0.7035 0.0438 0.5686 0.103 Uiso 1 1 calc R A 1
H31B H 0.6536 0.0609 0.5127 0.103 Uiso 1 1 calc R A 1
H31A H 0.6351 0.0880 0.5786 0.103 Uiso 1 1 calc R A 1
C32 C 0.9650(3) 0.1849(3) 0.4684(3) 0.0444(15) Uani 1 1 d . A 1
H32 H 0.9767 0.1836 0.5124 0.053 Uiso 1 1 calc R A 1
C33 C 0.9588(4) 0.2569(3) 0.4507(3) 0.0602(19) Uani 1 1 d . A 1
H33C H 0.9238 0.2784 0.4764 0.090 Uiso 1 1 calc R A 1
H33A H 0.9443 0.2602 0.4083 0.090 Uiso 1 1 calc R A 1
H1A H 1.0043 0.2785 0.4559 0.090 Uiso 1 1 calc R A 1
C34 C 1.0268(4) 0.1536(3) 0.4344(3) 0.063(2) Uani 1 1 d . A 1
H34C H 1.0170 0.1536 0.3910 0.094 Uiso 1 1 calc R A 1
H34B H 1.0333 0.1084 0.4484 0.094 Uiso 1 1 calc R A 1
H34A H 1.0696 0.1789 0.4423 0.094 Uiso 1 1 calc R A 1
C35 C 0.7753(4) 0.3324(4) 0.4450(3) 0.075(2) Uani 1 1 d . A 1
H35B H 0.7632 0.2871 0.4326 0.090 Uiso 1 1 calc R A 1
H35A H 0.8200 0.3452 0.4256 0.090 Uiso 1 1 calc R A 1
C36 C 0.7193(6) 0.3781(6) 0.4290(4) 0.141(5) Uani 1 1 d . A 1
H36B H 0.7328 0.4036 0.3928 0.170 Uiso 1 1 calc R A 1
H36A H 0.6758 0.3536 0.4196 0.170 Uiso 1 1 calc R A 1
C37 C 0.7073(6) 0.4215(5) 0.4787(4) 0.105(3) Uani 1 1 d . A 1
H37B H 0.7217 0.4666 0.4678 0.127 Uiso 1 1 calc R A 1
H37A H 0.6568 0.4221 0.4892 0.127 Uiso 1 1 calc R A 1
C38 C 0.7472(5) 0.3986(4) 0.5281(4) 0.083(3) Uani 1 1 d . A 1
H38B H 0.7165 0.3914 0.5635 0.100 Uiso 1 1 calc R A 1
H38A H 0.7833 0.4314 0.5392 0.100 Uiso 1 1 calc R A 1
Li Li 0.8143(7) 0.2737(5) 0.5606(5) 0.066(4) Uani 1 1 d . A 1
Si1 Si 0.93723(10) 0.05491(8) 0.64989(8) 0.0396(5) Uani 0.824(3) 1 d P A 1
Si2 Si 0.99766(13) 0.16498(10) 0.73188(11) 0.0516(7) Uani 0.824(3) 1 d P A 1
Si3 Si 0.84122(12) 0.12872(10) 0.73970(9) 0.0471(7) Uani 0.824(3) 1 d P A 1
Si1A Si 0.93723(10) 0.05491(8) 0.64989(8) 0.0396(5) Uani 0.098(3) 1 d P A 2
Si2A Si 1.0156(7) 0.1862(6) 0.6888(6) 0.017(4) Uiso 0.098(3) 1 d P A 2
Si3A Si 0.8914(7) 0.1310(6) 0.7664(5) 0.011(4) Uiso 0.098(3) 1 d P A 2
Si1B Si 0.8895(11) 0.0538(10) 0.6985(9) 0.036(6) Uiso 0.078(3) 1 d P A 3
Si2B Si 1.0161(10) 0.1208(9) 0.6351(9) 0.034(6) Uiso 0.078(3) 1 d P A 3
Si3B Si 0.9483(13) 0.1813(10) 0.7561(10) 0.040(6) Uiso 0.078(3) 1 d P A 3

loop_
_atom_site_aniso_label
_atom_site_aniso_U_11
_atom_site_aniso_U_22
_atom_site_aniso_U_33
_atom_site_aniso_U_23
_atom_site_aniso_U_13
_atom_site_aniso_U_12
Al 0.0364(13) 0.0317(11) 0.0344(11) -0.0060(9) -0.0043(10) 0.0022(10)
C1 0.055(4) 0.031(3) 0.030(3) -0.002(2) -0.005(3) 0.004(3)
O1 0.037(2) 0.0246(19) 0.031(2) -0.0060(16) -0.0015(17) -0.0011(16)
O2 0.035(2) 0.033(2) 0.0262(19) -0.0061(16) -0.0027(17) 0.0006(17)
O3 0.080(3) 0.049(3) 0.041(2) -0.001(2) -0.011(2) 0.023(2)
C2 0.049(4) 0.025(3) 0.028(3) -0.007(3) -0.006(3) -0.009(3)
C3 0.073(6) 0.023(4) 0.040(4) -0.003(3) -0.023(4) 0.014(4)
C4 0.037(4) 0.025(3) 0.035(4) -0.006(3) 0.002(3) 0.002(3)
C5 0.055(4) 0.032(4) 0.040(4) -0.011(3) -0.026(4) -0.004(4)
C6 0.106(7) 0.050(5) 0.046(5) -0.011(4) -0.044(5) 0.027(5)
C7 0.035(5) 0.074(6) 0.102(7) -0.025(5) -0.020(5) 0.003(4)
C8 0.069(5) 0.055(5) 0.019(3) -0.011(3) -0.010(4) 0.023(4)
C9 0.084(6) 0.050(5) 0.049(5) -0.006(4) 0.023(5) -0.023(5)
C10 0.052(5) 0.050(5) 0.057(5) -0.014(4) 0.016(4) -0.006(4)
C11 0.036(3) 0.024(3) 0.032(3) -0.007(2) -0.007(3) 0.003(3)
C12 0.038(3) 0.031(3) 0.036(3) -0.008(3) -0.005(3) 0.002(3)
C13 0.045(4) 0.043(4) 0.045(4) -0.010(3) 0.000(3) 0.010(3)
C14 0.062(5) 0.030(3) 0.067(4) -0.015(3) -0.006(4) 0.008(3)
C15 0.051(4) 0.031(3) 0.061(4) -0.004(3) -0.007(3) -0.005(3)
C16 0.037(3) 0.032(3) 0.042(3) -0.008(3) -0.004(3) 0.000(3)
C17 0.039(3) 0.044(4) 0.043(3) -0.009(3) 0.002(3) 0.005(3)
C18 0.062(5) 0.065(5) 0.063(4) -0.008(4) 0.019(4) -0.006(4)
C19 0.045(4) 0.070(5) 0.065(4) -0.014(4) 0.000(4) -0.003(4)
C20 0.048(4) 0.034(3) 0.072(4) -0.004(3) 0.010(3) -0.010(3)
C21 0.048(4) 0.094(6) 0.093(6) 0.017(5) 0.008(4) -0.001(4)
C22 0.083(5) 0.056(4) 0.059(5) 0.000(4) 0.014(4) -0.013(4)
C23 0.047(4) 0.027(3) 0.027(3) -0.006(2) -0.010(3) 0.008(3)
C24 0.047(4) 0.034(3) 0.038(3) -0.005(3) -0.017(3) 0.006(3)
C25 0.068(5) 0.046(4) 0.051(4) -0.012(3) -0.032(4) 0.000(3)
C26 0.096(6) 0.066(5) 0.042(4) -0.024(4) -0.016(4) 0.007(5)
C27 0.077(5) 0.056(4) 0.035(4) -0.008(3) -0.004(3) 0.009(4)
C28 0.056(4) 0.037(3) 0.025(3) -0.002(3) -0.004(3) 0.013(3)
C29 0.045(4) 0.050(4) 0.059(4) -0.010(3) -0.017(3) -0.005(3)
C30 0.054(4) 0.052(4) 0.112(6) -0.016(4) -0.011(4) 0.004(4)
C31 0.057(5) 0.055(4) 0.094(6) -0.003(4) -0.007(4) -0.007(4)
C32 0.051(4) 0.052(4) 0.030(3) 0.004(3) 0.005(3) 0.011(3)
C33 0.064(5) 0.048(4) 0.069(5) 0.011(3) 0.009(4) 0.006(3)
C34 0.063(5) 0.062(4) 0.063(5) -0.002(4) 0.015(4) 0.019(4)
C35 0.093(6) 0.089(6) 0.044(4) 0.010(4) -0.010(4) 0.022(5)
C36 0.137(10) 0.229(14) 0.059(6) 0.023(7) -0.021(6) 0.096(10)
C37 0.131(8) 0.091(7) 0.094(7) -0.002(6) -0.024(6) 0.046(6)
C38 0.117(7) 0.057(5) 0.076(5) -0.001(4) -0.012(5) 0.045(5)
Li 0.102(10) 0.049(7) 0.046(6) -0.014(5) -0.023(6) 0.037(7)
Si1 0.0507(12) 0.0303(9) 0.0378(10) -0.0025(8) -0.0054(9) 0.0031(9)
Si2 0.0543(15) 0.0432(13) 0.0575(16) -0.0074(11) -0.0268(13) 0.0029(11)
Si3 0.0614(16) 0.0401(12) 0.0397(12) -0.0007(9) 0.0056(11) -0.0015(11)
Si1A 0.0507(12) 0.0303(9) 0.0378(10) -0.0025(8) -0.0054(9) 0.0031(9)

loop_
_atom_type_symbol
_atom_type_description
_atom_type_scat_dispersion_real
_atom_type_scat_dispersion_imag
_atom_type_scat_source
C C 0.0033 0.0016 'International Tables Vol C Tables 4.2.6.8 and 6.1.1.4'
H H 0.0000 0.0000 'International Tables Vol C Tables 4.2.6.8 and 6.1.1.4'
Al Al 0.0645 0.0514 'International Tables Vol C Tables 4.2.6.8 and 6.1.1.4'
Li Li -0.0003 0.0001 'International Tables Vol C Tables 4.2.6.8 and 6.1.1.4'
O O 0.0106 0.0060 'International Tables Vol C Tables 4.2.6.8 and 6.1.1.4'
Si Si 0.0817 0.0704 'International Tables Vol C Tables 4.2.6.8 and 6.1.1.4'

loop_
_geom_angle_atom_site_label_1
_geom_angle_atom_site_label_2
_geom_angle_atom_site_label_3
_geom_angle
_geom_angle_site_symmetry_1
_geom_angle_site_symmetry_3
_geom_angle_publ_flag
Al1A Al O1 72.0(4) . . ?
Al1A Al O2 73.1(4) . . ?
O1 Al O2 88.24(17) . . ?
Al1A Al C1 70.5(4) . . ?
O1 Al C1 120.9(2) . . ?
O2 Al C1 121.0(2) . . ?
Al1A Al Si2A 118.9(5) . . ?
O1 Al Si2A 117.3(3) . . ?
O2 Al Si2A 153.7(3) . . ?
C1 Al Si2A 52.7(4) . . ?
Al1A Al Si2B 118.0(6) . . ?
O1 Al Si2B 157.2(4) . . ?
O2 Al Si2B 114.0(4) . . ?
C1 Al Si2B 53.0(4) . . ?
Si2A Al Si2B 40.1(5) . . ?
Al1A Al Li 73.4(5) . . ?
O1 Al Li 44.5(2) . . ?
O2 Al Li 44.9(2) . . ?
C1 Al Li 143.9(4) . . ?
Si2A Al Li 156.7(4) . . ?
Si2B Al Li 154.8(5) . . ?
Al Al1A O1 70.6(4) . . ?
Al Al1A O2 70.0(4) . . ?
O1 Al1A O2 86.8(3) . . ?
Al Al1A C1 75.6(4) . . ?
O1 Al1A C1 123.1(4) . . ?
O2 Al1A C1 122.2(4) . . ?
Al Al1A Si3 121.5(5) . . ?
O1 Al1A Si3 121.9(4) . . ?
O2 Al1A Si3 150.8(4) . . ?
C1 Al1A Si3 48.9(2) . . ?
Al Al1A Li 81.3(5) . . ?
O1 Al1A Li 46.4(3) . . ?
O2 Al1A Li 46.7(3) . . ?
C1 Al1A Li 156.8(5) . . ?
Si3 Al1A Li 152.2(4) . . ?
Si1B C1 Si3A 73.2(8) . . ?
Si1B C1 Si3B 116.1(10) . . ?
Si3A C1 Si3B 48.2(8) . . ?
Si1B C1 Si2 118.9(7) . . ?
Si3A C1 Si2 75.8(5) . . ?
Si3B C1 Si2 35.6(7) . . ?
Si1B C1 Si1 45.0(6) . . ?
Si3A C1 Si1 114.6(5) . . ?
Si3B C1 Si1 139.0(8) . . ?
Si2 C1 Si1 112.7(3) . . ?
Si1B C1 Si3 64.9(7) . . ?
Si3A C1 Si3 34.6(4) . . ?
Si3B C1 Si3 76.3(8) . . ?
Si2 C1 Si3 109.0(3) . . ?
Si1 C1 Si3 108.9(3) . . ?
Si1B C1 Al1A 111.3(7) . . ?
Si3A C1 Al1A 109.5(5) . . ?
Si3B C1 Al1A 110.3(8) . . ?
Si2 C1 Al1A 128.3(4) . . ?
Si1 C1 Al1A 110.7(3) . . ?
Si3 C1 Al1A 81.3(3) . . ?
Si1B C1 Al 135.0(7) . . ?
Si3A C1 Al 132.8(5) . . ?
Si3B C1 Al 105.9(7) . . ?
Si2 C1 Al 104.5(3) . . ?
Si1 C1 Al 108.6(3) . . ?
Si3 C1 Al 113.2(3) . . ?
Al1A C1 Al 34.0(2) . . ?
Si1B C1 Si2A 138.5(8) . . ?
Si3A C1 Si2A 106.3(6) . . ?
Si3B C1 Si2A 60.0(8) . . ?
Si2 C1 Si2A 32.0(4) . . ?
Si1 C1 Si2A 107.6(5) . . ?
Si3 C1 Si2A 136.0(5) . . ?
Al1A C1 Si2A 107.8(5) . . ?
Al C1 Si2A 76.7(4) . . ?
Si1B C1 Si2B 102.6(8) . . ?
Si3A C1 Si2B 139.0(7) . . ?
Si3B C1 Si2B 106.2(10) . . ?
Si2 C1 Si2B 71.1(6) . . ?
Si1 C1 Si2B 60.1(5) . . ?
Si3 C1 Si2B 166.2(6) . . ?
Al1A C1 Si2B 109.8(6) . . ?
Al C1 Si2B 79.5(5) . . ?
Si2A C1 Si2B 49.9(6) . . ?
C11 O1 Al 148.4(3) . . ?
C11 O1 Al1A 154.7(4) . . ?
Al O1 Al1A 37.4(3) . . ?
C11 O1 Li 110.6(4) . . ?
Al O1 Li 93.4(3) . . ?
Al1A O1 Li 89.3(4) . . ?
C23 O2 Al 150.2(3) . . ?
C23 O2 Al1A 147.6(4) . . ?
Al O2 Al1A 36.9(3) . . ?
C23 O2 Li 114.6(4) . . ?
Al O2 Li 92.6(4) . . ?
Al1A O2 Li 88.0(4) . . ?
C38 O3 C35 107.8(5) . . ?
C38 O3 Li 126.7(5) . . ?
C35 O3 Li 125.3(5) . . ?
O1 C11 C16 120.7(5) . . ?
O1 C11 C12 118.9(5) . . ?
C16 C11 C12 120.3(5) . . ?
O1 C11 Li 41.0(3) . . ?
C16 C11 Li 108.7(5) . . ?
C12 C11 Li 112.7(5) . . ?
C13 C12 C11 118.4(5) . . ?
C13 C12 C17 119.6(5) . . ?
C11 C12 C17 122.0(5) . . ?
C14 C13 C12 121.6(6) . . ?
C15 C14 C13 119.5(5) . . ?
C14 C15 C16 121.6(6) . . ?
C15 C16 C11 118.5(5) . . ?
C15 C16 C20 117.8(5) . . ?
C11 C16 C20 123.7(5) . . ?
C12 C17 C18 114.1(5) . . ?
C12 C17 C19 110.9(5) . . ?
C18 C17 C19 110.3(5) . . ?
C22 C20 C16 111.4(5) . . ?
C22 C20 C21 110.2(6) . . ?
C16 C20 C21 111.8(5) . . ?
O2 C23 C24 119.3(5) . . ?
O2 C23 C28 119.5(5) . . ?
C24 C23 C28 121.1(5) . . ?
O2 C23 Li 38.4(3) . . ?
C24 C23 Li 103.1(5) . . ?
C28 C23 Li 120.5(5) . . ?
C25 C24 C23 117.9(6) . . ?
C25 C24 C29 120.2(6) . . ?
C23 C24 C29 121.8(5) . . ?
C26 C25 C24 121.7(6) . . ?
C27 C26 C25 119.5(6) . . ?
C26 C27 C28 121.5(7) . . ?
C27 C28 C23 118.2(6) . . ?
C27 C28 C32 119.9(6) . . ?
C23 C28 C32 121.7(5) . . ?
C24 C29 C31 114.5(5) . . ?
C24 C29 C30 111.3(6) . . ?
C31 C29 C30 108.9(5) . . ?
C28 C32 C33 110.2(5) . . ?
C28 C32 C34 115.5(5) . . ?
C33 C32 C34 109.5(5) . . ?
O3 C35 C36 104.0(6) . . ?
C37 C36 C35 109.0(7) . . ?
C38 C37 C36 107.8(7) . . ?
C37 C38 O3 107.8(6) . . ?
O3 Li O1 132.4(6) . . ?
O3 Li O2 140.1(6) . . ?
O1 Li O2 83.6(4) . . ?
O3 Li Al1A 174.2(7) . . ?
O1 Li Al1A 44.3(3) . . ?
O2 Li Al1A 45.2(3) . . ?
O3 Li Al 158.0(8) . . ?
O1 Li Al 42.1(2) . . ?
O2 Li Al 42.5(2) . . ?
Al1A Li Al 25.3(2) . . ?
O3 Li C11 104.3(5) . . ?
O1 Li C11 28.5(2) . . ?
O2 Li C11 111.6(5) . . ?
Al1A Li C11 72.0(3) . . ?
Al Li C11 69.3(3) . . ?
O3 Li C23 114.3(5) . . ?
O1 Li C23 110.6(5) . . ?
O2 Li C23 27.0(2) . . ?
Al1A Li C23 70.6(3) . . ?
Al Li C23 69.1(3) . . ?
C11 Li C23 138.4(4) . . ?
C2 Si1 C1 112.8(3) . . ?
C2 Si1 C4 103.4(3) . . ?
C1 Si1 C4 113.2(3) . . ?
C2 Si1 C3 106.2(3) . . ?
C1 Si1 C3 113.8(3) . . ?
C4 Si1 C3 106.6(3) . . ?
C1 Si2 C5 114.5(3) . . ?
C1 Si2 C7 113.3(3) . . ?
C5 Si2 C7 104.4(4) . . ?
C1 Si2 C6 113.6(3) . . ?
C5 Si2 C6 106.4(3) . . ?
C7 Si2 C6 103.5(4) . . ?
C9 Si3 C10 102.5(4) . . ?
C9 Si3 C8 107.5(3) . . ?
C10 Si3 C8 107.7(3) . . ?
C9 Si3 C1 115.5(3) . . ?
C10 Si3 C1 112.7(3) . . ?
C8 Si3 C1 110.3(3) . . ?
C9 Si3 Al1A 150.3(3) . . ?
C10 Si3 Al1A 69.4(3) . . ?
C8 Si3 Al1A 102.2(3) . . ?
C1 Si3 Al1A 49.8(2) . . ?
C1 Si2A Al 50.6(3) . . ?
C1 Si2B Al 47.6(4) . . ?

loop_
_geom_bond_atom_site_label_1
_geom_bond_atom_site_label_2
_geom_bond_distance
_geom_bond_site_symmetry_2
_geom_bond_publ_flag
Al Al1A 1.157(8) . ?
Al O1 1.798(4) . ?
Al O2 1.811(4) . ?
Al C1 2.005(6) . ?
Al Si2A 2.527(13) . ?
Al Si2B 2.67(2) . ?
Al Li 2.677(11) . ?
Al1A O1 1.813(8) . ?
Al1A O2 1.844(7) . ?
Al1A C1 1.952(9) . ?
Al1A Si3 2.525(7) . ?
Al1A Li 2.596(13) . ?
C1 Si1B 1.80(2) . ?
C1 Si3A 1.846(13) . ?
C1 Si3B 1.85(2) . ?
C1 Si2 1.855(6) . ?
C1 Si1 1.877(5) . ?
C1 Si3 1.925(6) . ?
C1 Si2A 2.066(14) . ?
C1 Si2B 2.17(2) . ?
O1 C11 1.367(6) . ?
O1 Li 1.880(11) . ?
O2 C23 1.383(6) . ?
O2 Li 1.891(11) . ?
O3 C38 1.451(8) . ?
O3 C35 1.452(7) . ?
O3 Li 1.832(11) . ?
C2 Si1 1.876(6) . ?
C3 Si1 1.887(6) . ?
C4 Si1 1.886(6) . ?
C5 Si2 1.860(6) . ?
C6 Si2 1.913(8) . ?
C7 Si2 1.879(8) . ?
C8 Si3 1.898(7) . ?
C9 Si3 1.814(8) . ?
C10 Si3 1.864(8) . ?
C11 C16 1.406(7) . ?
C11 C12 1.410(7) . ?
C11 Li 2.685(11) . ?
C12 C13 1.390(7) . ?
C12 C17 1.519(8) . ?
C13 C14 1.377(8) . ?
C14 C15 1.373(8) . ?
C15 C16 1.392(8) . ?
C16 C20 1.522(8) . ?
C17 C18 1.529(8) . ?
C17 C19 1.529(8) . ?
C20 C22 1.520(9) . ?
C20 C21 1.530(9) . ?
C23 C24 1.394(8) . ?
C23 C28 1.397(8) . ?
C23 Li 2.769(11) . ?
C24 C25 1.390(8) . ?
C24 C29 1.510(8) . ?
C25 C26 1.375(10) . ?
C26 C27 1.362(10) . ?
C27 C28 1.393(8) . ?
C28 C32 1.516(8) . ?
C29 C31 1.527(9) . ?
C29 C30 1.528(9) . ?
C32 C33 1.524(8) . ?
C32 C34 1.537(8) . ?
C35 C36 1.461(11) . ?
C36 C37 1.429(12) . ?
C37 C38 1.413(10) . ?
